data_7049217
loop_
_publ_author_name
'Yan, Jingjing'
'Carl, Alexander D.'
'Maag, Alex R.'
'MacDonald, John C.'
'M\"uller, Peter'
'Grimm, Ronald L.'
'Burdette, Shawn C.'

_publ_section_title
;
 Detection of adsorbates on emissive MOF surfaces with X-ray photoelectron
 spectroscopy.
;
_journal_issue 14
_journal_name_full 'Dalton transactions (Cambridge, England : 2003)'
_journal_page_first 4520
_journal_page_last 4529
_journal_paper_doi 10.1039/c8dt04404j
_journal_volume 48
_journal_year 2019
_chemical_formula_moiety 'C42 H34 N6 O8 Zn2'
_chemical_formula_sum 'C42 H34 N6 O8 Zn2'
_chemical_formula_weight 881.53
_space_group_crystal_system monoclinic
_space_group_IT_number 12
_space_group_name_Hall '-C 2y'
_space_group_name_H-M_alt 'C 1 2/m 1'
_symmetry_space_group_name_Hall '-C 2y'
_symmetry_space_group_name_H-M 'C 1 2/m 1'
_atom_sites_solution_hydrogens geom
_audit_creation_date 2015-06-29
_audit_creation_method
;
Olex2 1.2
(compiled 2015.01.26 svn.r3150 for OlexSys, GUI svn.r4998)
;
_audit_update_record
;
2018-07-26 deposited with the CCDC.    2019-03-04 downloaded from the CCDC.
;
_cell_angle_alpha 90
_cell_angle_beta 119.21(3)
_cell_angle_gamma 90
_cell_formula_units_Z 2
_cell_length_a 15.730(3)
_cell_length_b 15.100(3)
_cell_length_c 10.023(2)
_cell_measurement_reflns_used 3731
_cell_measurement_temperature 100(2)
_cell_measurement_theta_max 23.18
_cell_measurement_theta_min 2.46
_cell_volume 2078.0(9)
_computing_molecular_graphics 'Olex2 (Dolomanov et al., 2009)'
_computing_publication_material 'Olex2 (Dolomanov et al., 2009)'
_computing_structure_refinement 'XL (Sheldrick, 2008)'
_diffrn_ambient_temperature 100(2)
_diffrn_measured_fraction_theta_full 0.999
_diffrn_measured_fraction_theta_max 0.994
_diffrn_measurement_device_type 'Bruker APEX-II CCD'
_diffrn_measurement_method '\f and \w scans'
_diffrn_radiation_type MoK\a
_diffrn_radiation_wavelength 0.71073
_diffrn_reflns_av_R_equivalents 0.0638
_diffrn_reflns_av_unetI/netI 0.0708
_diffrn_reflns_Laue_measured_fraction_full 0.999
_diffrn_reflns_Laue_measured_fraction_max 0.994
_diffrn_reflns_limit_h_max 20
_diffrn_reflns_limit_h_min -20
_diffrn_reflns_limit_k_max 19
_diffrn_reflns_limit_k_min -16
_diffrn_reflns_limit_l_max 12
_diffrn_reflns_limit_l_min -12
_diffrn_reflns_number 11989
_diffrn_reflns_point_group_measured_fraction_full 0.999
_diffrn_reflns_point_group_measured_fraction_max 0.994
_diffrn_reflns_theta_full 25.242
_diffrn_reflns_theta_max 27.058
_diffrn_reflns_theta_min 2.005
_diffrn_standards_number 0
_exptl_absorpt_coefficient_mu 1.213
_exptl_absorpt_correction_type none
_exptl_crystal_colour Orange
_exptl_crystal_density_diffrn 1.409
_exptl_crystal_description Needle
_exptl_crystal_F_000 952
_exptl_crystal_size_max 0.20
_exptl_crystal_size_mid 0.18
_exptl_crystal_size_min 0.05
_refine_diff_density_max 0.697
_refine_diff_density_min -0.845
_refine_diff_density_rms 0.113
_refine_ls_extinction_method none
_refine_ls_goodness_of_fit_ref 1.090
_refine_ls_hydrogen_treatment constr
_refine_ls_matrix_type full
_refine_ls_number_parameters 344
_refine_ls_number_reflns 2357
_refine_ls_number_restraints 865
_refine_ls_restrained_S_all 0.939
_refine_ls_R_factor_all 0.0771
_refine_ls_R_factor_gt 0.0521
_refine_ls_shift/su_max 0.000
_refine_ls_shift/su_mean 0.000
_refine_ls_structure_factor_coef Fsqd
_refine_ls_weighting_details 'w=1/[\s^2^(Fo^2^)+(0.0844P)^2^+0.8442P] where P=(Fo^2^+2Fc^2^)/3'
_refine_ls_weighting_scheme calc
_refine_ls_wR_factor_gt 0.1282
_refine_ls_wR_factor_ref 0.1397
_reflns_Friedel_coverage 0.000
_reflns_number_gt 1825
_reflns_number_total 2357
_reflns_threshold_expression 'I > 2\s(I)'
_cod_data_source_file c8dt04404j2.cif
_cod_data_source_block pm
_cod_depositor_comments 'Adding full bibliography for 7049217--7049218.cif.'
_cod_database_code 7049217
_shelx_space_group_comment
;
The symmetry employed for this shelxl refinement is uniquely defined
by the following loop, which should always be used as a source of
symmetry information in preference to the above space-group names.
They are only intended as comments.
;
_olex2_refinement_description
;
1. Fixed Uiso
 At 1.2 times of:
  All C(H) groups, All C(H,H) groups, All N(H) groups
2. Restrained distances
 C16-C17 = C16A-C17A
 1.55 with sigma of 0.02
3. Restrained planarity
 N1, C11, C12, C13, C14, C15, C16
 with sigma of 0.1
 N1A, C11A, C12A, C13A, C14A, C15A, C16A
 with sigma of 0.1
 N2, C21, C22, C23, C24, C25, C26, N3
 with sigma of 0.1
 N2A, C21A, C22A, C23A, C24A, C25A, C26A, N3A
 with sigma of 0.1
4. Uiso/Uaniso restraints and constraints
All non-hydrogen atoms have similar U: within 1.7A with sigma of 0.04 and sigma
for terminal atoms of 0.08
Uanis(N1) = Uanis(N1A)
5. Rigid body (RIGU) restrains
 All non-hydrogen atoms
 with sigma for 1-2 distances of 0.004 and sigma for 1-3 distances of 0.004
6. Same fragment restrains
{Zn1, N1A, C11A, C12A, C13A, C14A, C15A, C16A, C17A, N2A, C21A, C22A, C23A,
C24A, C25A, C26A, N3A} sigma for 1-2: 0.01, 1-3: 0.04
as
{Zn1, N1, C11, C12, C13, C14, C15, C16, C17, N2, C21, C22, C23, C24, C25, C26,
N3}
7. Others
 Sof(N1A)=Sof(C11A)=Sof(H11A)=Sof(C12A)=Sof(H12A)=Sof(C13A)=Sof(C14A)=
 Sof(H14A)=Sof(C15A)=Sof(H15A)=Sof(C16A)=Sof(H16C)=Sof(H16D)=Sof(C17A)=
 Sof(H17C)=Sof(H17D)=Sof(N2A)=Sof(H2A)=Sof(C21A)=Sof(C22A)=Sof(C23A)=Sof(H23A)=
 Sof(C24A)=Sof(H24A)=Sof(C25A)=Sof(H25A)=Sof(C26A)=Sof(H26A)=Sof(N3A)=0.5*(1-
 FVAR(2))
 Sof(N1)=Sof(C11)=Sof(H11)=Sof(C12)=Sof(H12)=Sof(C13)=Sof(C14)=Sof(H14)=
 Sof(C15)=Sof(H15)=Sof(C16)=Sof(H16A)=Sof(H16B)=Sof(C17)=Sof(H17A)=Sof(H17B)=
 Sof(N2)=Sof(H2)=Sof(C21)=Sof(C22)=Sof(C23)=Sof(H23)=Sof(C24)=Sof(H24)=Sof(C25)=
 Sof(H25)=Sof(C26)=Sof(H26)=Sof(N3)=0.5*FVAR(2)
8.a Secondary CH2 refined with riding coordinates:
 C16(H16A,H16B), C17(H17A,H17B), C16A(H16C,H16D), C17A(H17C,H17D)
8.b Aromatic/amide H refined with riding coordinates:
 C11(H11), C12(H12), C14(H14), C15(H15), N2(H2), C23(H23), C24(H24), C25(H25),
 C26(H26), C11A(H11A), C12A(H12A), C14A(H14A), C15A(H15A), N2A(H2A), C23A(H23A),
  C24A(H24A), C25A(H25A), C26A(H26A), C4(H4), C3(H3)
;
_shelx_shelxl_version_number 2014/7
_olex2_submission_special_instructions 'No special instructions were received'

loop_
_space_group_symop_operation_xyz
'x, y, z'
'-x, y, -z'
'x+1/2, y+1/2, z'
'-x+1/2, y+1/2, -z'
'-x, -y, -z'
'x, -y, z'
'-x+1/2, -y+1/2, -z'
'x+1/2, -y+1/2, z'

loop_
_atom_site_label
_atom_site_type_symbol
_atom_site_fract_x
_atom_site_fract_y
_atom_site_fract_z
_atom_site_U_iso_or_equiv
_atom_site_adp_type
_atom_site_occupancy
_atom_site_site_symmetry_order
_atom_site_calc_flag
_atom_site_refinement_flags_posn
_atom_site_refinement_flags_adp
_atom_site_refinement_flags_occupancy
_atom_site_disorder_assembly
_atom_site_disorder_group
Zn1 Zn 0.05302(4) 0.5000 0.16979(7) 0.0165(2) Uani 1 2 d DS TU P . .
N1 N 0.1285(12) 0.496(2) 0.4001(7) 0.0232(14) Uani 0.310(8) 1 d D U . A -1
C11 C 0.0909(12) 0.4707(11) 0.4854(15) 0.033(5) Uani 0.310(8) 1 d D U . A -1
H11 H 0.0266 0.4515 0.4359 0.040 Uiso 0.310(8) 1 calc R . . A -1
C12 C 0.1397(11) 0.4706(11) 0.6434(14) 0.037(5) Uani 0.310(8) 1 d D U . A -1
H12 H 0.1066 0.4552 0.6957 0.045 Uiso 0.310(8) 1 calc R . . A -1
C13 C 0.2321(18) 0.492(4) 0.7201(14) 0.046(5) Uani 0.310(8) 1 d D U . A -1
C14 C 0.2735(11) 0.5286(13) 0.6316(15) 0.054(6) Uani 0.310(8) 1 d D U . A -1
H14 H 0.3361 0.5522 0.6796 0.064 Uiso 0.310(8) 1 calc R . . A -1
C15 C 0.2185(10) 0.5278(12) 0.4749(15) 0.045(6) Uani 0.310(8) 1 d D U . A -1
H15 H 0.2458 0.5509 0.4183 0.054 Uiso 0.310(8) 1 calc R . . A -1
C16 C 0.285(2) 0.482(3) 0.8914(16) 0.047(6) Uani 0.310(8) 1 d D U . A -1
H16A H 0.3069 0.4209 0.9182 0.057 Uiso 0.310(8) 1 calc R . . A -1
H16B H 0.2415 0.4953 0.9312 0.057 Uiso 0.310(8) 1 calc R . . A -1
C17 C 0.373(2) 0.544(2) 0.9630(19) 0.043(6) Uani 0.310(8) 1 d D U . A -1
H17A H 0.4198 0.5279 0.9303 0.052 Uiso 0.310(8) 1 calc R . . A -1
H17B H 0.3525 0.6047 0.9317 0.052 Uiso 0.310(8) 1 calc R . . A -1
N2 N 0.4187(15) 0.5356(14) 1.1346(19) 0.061(6) Uani 0.310(8) 1 d D U . A -1
H2 H 0.4053 0.4894 1.1710 0.073 Uiso 0.310(8) 1 calc R . . A -1
C21 C 0.4761(11) 0.5933(12) 1.2283(18) 0.056(5) Uani 0.310(8) 1 d D U . A -1
C22 C 0.5032(11) 0.5901(12) 1.3771(18) 0.055(4) Uani 0.310(8) 1 d D U . A -1
C23 C 0.5617(13) 0.6542(12) 1.475(2) 0.068(5) Uani 0.310(8) 1 d D U . A -1
H23 H 0.5760 0.6524 1.5763 0.082 Uiso 0.310(8) 1 calc R . . A -1
C24 C 0.6003(13) 0.7214(13) 1.428(2) 0.066(5) Uani 0.310(8) 1 d D U . A -1
H24 H 0.6419 0.7629 1.4976 0.080 Uiso 0.310(8) 1 calc R . . A -1
C25 C 0.5791(12) 0.7261(12) 1.291(2) 0.055(4) Uani 0.310(8) 1 d D U . A -1
H25 H 0.6085 0.7704 1.2636 0.066 Uiso 0.310(8) 1 calc R . . A -1
C26 C 0.5176(12) 0.6723(12) 1.183(2) 0.050(4) Uani 0.310(8) 1 d D U . A -1
H26 H 0.4999 0.6823 1.0808 0.060 Uiso 0.310(8) 1 calc R . . A -1
N3 N 0.4670(16) 0.5173(17) 1.423(2) 0.084(9) Uani 0.310(8) 1 d D U . A -1
N1A N 0.1265(19) 0.503(3) 0.4003(9) 0.0232(14) Uani 0.190(8) 1 d D U . A -2
C11A C 0.1067(18) 0.448(2) 0.483(2) 0.034(6) Uani 0.190(8) 1 d D U . A -2
H11A H 0.0555 0.4085 0.4327 0.040 Uiso 0.190(8) 1 calc R . . A -2
C12A C 0.1574(19) 0.446(2) 0.641(2) 0.049(8) Uani 0.190(8) 1 d D U . A -2
H12A H 0.1384 0.4057 0.6917 0.059 Uiso 0.190(8) 1 calc R . . A -2
C13A C 0.231(3) 0.498(5) 0.722(2) 0.046(7) Uani 0.190(8) 1 d D U . A -2
C14A C 0.2520(14) 0.5631(16) 0.636(2) 0.029(5) Uani 0.190(8) 1 d D U . A -2
H14A H 0.2999 0.6059 0.6844 0.035 Uiso 0.190(8) 1 calc R . . A -2
C15A C 0.1985(14) 0.5594(16) 0.479(2) 0.027(5) Uani 0.190(8) 1 d D U . A -2
H15A H 0.2138 0.5997 0.4233 0.033 Uiso 0.190(8) 1 calc R . . A -2
C16A C 0.288(4) 0.483(4) 0.892(2) 0.041(7) Uani 0.190(8) 1 d D U . A -2
H16C H 0.3198 0.4251 0.9111 0.050 Uiso 0.190(8) 1 calc R . . A -2
H16D H 0.2446 0.4825 0.9338 0.050 Uiso 0.190(8) 1 calc R . . A -2
C17A C 0.366(3) 0.555(3) 0.970(2) 0.036(6) Uani 0.190(8) 1 d D U . A -2
H17C H 0.4056 0.5597 0.9208 0.043 Uiso 0.190(8) 1 calc R . . A -2
H17D H 0.3350 0.6112 0.9629 0.043 Uiso 0.190(8) 1 calc R . . A -2
N2A N 0.429(2) 0.529(2) 1.136(2) 0.040(5) Uani 0.190(8) 1 d D U . A -2
H2A H 0.4148 0.4799 1.1654 0.047 Uiso 0.190(8) 1 calc R . . A -2
C21A C 0.5002(15) 0.5735(16) 1.235(2) 0.043(5) Uani 0.190(8) 1 d D U . A -2
C22A C 0.5478(17) 0.5589(17) 1.386(2) 0.055(6) Uani 0.190(8) 1 d D U . A -2
C23A C 0.6291(19) 0.6062(18) 1.482(3) 0.061(7) Uani 0.190(8) 1 d D U . A -2
H23A H 0.6671 0.5870 1.5824 0.073 Uiso 0.190(8) 1 calc R . . A -2
C24A C 0.656(2) 0.6817(19) 1.435(3) 0.069(7) Uani 0.190(8) 1 d D U . A -2
H24A H 0.7070 0.7173 1.5038 0.083 Uiso 0.190(8) 1 calc R . . A -2
C25A C 0.6112(17) 0.7003(18) 1.297(3) 0.048(5) Uani 0.190(8) 1 d D U . A -2
H25A H 0.6274 0.7532 1.2669 0.057 Uiso 0.190(8) 1 calc R . . A -2
C26A C 0.5419(17) 0.6520(17) 1.188(3) 0.042(6) Uani 0.190(8) 1 d D U . A -2
H26A H 0.5191 0.6651 1.0850 0.051 Uiso 0.190(8) 1 calc R . . A -2
N3A N 0.507(2) 0.490(3) 1.434(4) 0.079(14) Uani 0.190(8) 1 d D U . A -2
O2 O 0.0501(2) 0.5927(2) -0.1293(3) 0.0396(7) Uani 1 1 d . U . . .
O1 O 0.1284(2) 0.5928(2) 0.1243(3) 0.0387(7) Uani 1 1 d . U . . .
C2 C 0.1842(3) 0.6881(3) -0.0022(5) 0.0269(9) Uani 1 1 d . U . . .
C1 C 0.1153(3) 0.6193(2) -0.0016(5) 0.0262(8) Uani 1 1 d . U . . .
C4 C 0.3288(3) 0.7742(3) 0.1342(5) 0.0396(11) Uani 1 1 d . U . . .
H4 H 0.3824 0.7904 0.2264 0.048 Uiso 1 1 calc R . . . .
C3 C 0.2647(3) 0.7129(3) 0.1338(5) 0.0377(11) Uani 1 1 d . U . . .
H3 H 0.2752 0.6878 0.2254 0.045 Uiso 1 1 calc R . . . .

loop_
_atom_site_aniso_label
_atom_site_aniso_U_11
_atom_site_aniso_U_22
_atom_site_aniso_U_33
_atom_site_aniso_U_23
_atom_site_aniso_U_13
_atom_site_aniso_U_12
Zn1 0.0123(3) 0.0189(3) 0.0227(4) 0.000 0.0121(2) 0.000
N1 0.0177(19) 0.031(4) 0.026(2) 0.001(4) 0.0150(17) 0.005(5)
C11 0.027(5) 0.042(12) 0.036(5) -0.001(4) 0.019(4) -0.001(6)
C12 0.030(5) 0.050(12) 0.035(5) 0.000(4) 0.018(4) -0.001(6)
C13 0.032(5) 0.071(13) 0.030(5) 0.005(6) 0.010(4) -0.008(7)
C14 0.036(6) 0.082(16) 0.038(5) 0.005(6) 0.014(4) -0.012(7)
C15 0.030(5) 0.070(15) 0.035(5) 0.007(5) 0.016(4) -0.014(7)
C16 0.040(8) 0.060(12) 0.036(5) 0.003(5) 0.015(5) 0.000(8)
C17 0.032(8) 0.047(9) 0.039(6) 0.005(5) 0.009(5) 0.007(7)
N2 0.058(9) 0.065(9) 0.041(6) 0.012(5) 0.010(5) -0.006(8)
C21 0.038(8) 0.071(9) 0.047(5) 0.012(5) 0.013(5) 0.010(7)
C22 0.038(8) 0.072(9) 0.048(6) 0.017(5) 0.015(5) -0.005(6)
C23 0.055(9) 0.081(9) 0.057(7) 0.009(6) 0.018(6) -0.020(7)
C24 0.048(9) 0.075(9) 0.069(7) 0.022(6) 0.023(7) -0.001(7)
C25 0.034(8) 0.058(8) 0.068(7) 0.024(6) 0.021(6) 0.027(6)
C26 0.032(8) 0.065(9) 0.059(7) 0.024(6) 0.026(6) 0.033(6)
N3 0.087(16) 0.103(15) 0.038(9) -0.001(8) 0.013(10) -0.055(12)
N1A 0.0177(19) 0.031(4) 0.026(2) 0.001(4) 0.0150(17) 0.005(5)
C11A 0.027(9) 0.042(11) 0.034(6) 0.006(6) 0.016(5) 0.000(9)
C12A 0.044(11) 0.065(13) 0.035(6) 0.007(6) 0.017(6) -0.007(11)
C13A 0.040(9) 0.064(12) 0.030(6) 0.006(6) 0.014(5) -0.005(10)
C14A 0.025(8) 0.038(10) 0.031(6) -0.002(6) 0.019(5) 0.012(7)
C15A 0.023(7) 0.035(9) 0.031(6) -0.001(5) 0.018(5) 0.003(7)
C16A 0.032(10) 0.063(13) 0.034(6) 0.007(6) 0.019(6) 0.002(10)
C17A 0.027(9) 0.063(12) 0.029(7) 0.006(7) 0.022(6) 0.001(9)
N2A 0.037(7) 0.059(11) 0.032(7) 0.010(6) 0.024(5) 0.010(7)
C21A 0.032(8) 0.062(10) 0.039(6) 0.012(6) 0.019(5) 0.019(8)
C22A 0.056(10) 0.066(11) 0.037(7) 0.014(6) 0.019(6) -0.005(9)
C23A 0.056(11) 0.073(12) 0.045(8) 0.005(8) 0.017(7) -0.006(10)
C24A 0.062(12) 0.078(12) 0.059(9) 0.014(8) 0.023(8) -0.001(10)
C25A 0.027(9) 0.068(11) 0.058(8) 0.013(8) 0.028(7) 0.018(8)
C26A 0.026(10) 0.055(10) 0.053(8) 0.023(7) 0.024(7) 0.032(8)
N3A 0.073(19) 0.11(2) 0.020(10) 0.018(13) -0.004(11) -0.045(19)
O2 0.0329(15) 0.0414(18) 0.0419(17) -0.0004(14) 0.0164(13) -0.0188(13)
O1 0.0431(16) 0.0411(18) 0.0387(17) -0.0020(14) 0.0253(14) -0.0217(14)
C2 0.0207(17) 0.028(2) 0.035(2) 0.0021(17) 0.0153(16) -0.0060(15)
C1 0.0222(17) 0.0219(19) 0.039(2) -0.0020(17) 0.0187(16) -0.0041(15)
C4 0.032(2) 0.045(3) 0.034(2) 0.003(2) 0.0096(19) -0.017(2)
C3 0.035(2) 0.046(3) 0.028(2) 0.008(2) 0.0119(18) -0.018(2)

loop_
_atom_type_symbol
_atom_type_description
_atom_type_scat_dispersion_real
_atom_type_scat_dispersion_imag
_atom_type_scat_source
C C 0.0033 0.0016 'International Tables Vol C Tables 4.2.6.8 and 6.1.1.4'
H H 0.0000 0.0000 'International Tables Vol C Tables 4.2.6.8 and 6.1.1.4'
N N 0.0061 0.0033 'International Tables Vol C Tables 4.2.6.8 and 6.1.1.4'
O O 0.0106 0.0060 'International Tables Vol C Tables 4.2.6.8 and 6.1.1.4'
Zn Zn 0.2839 1.4301 'International Tables Vol C Tables 4.2.6.8 and 6.1.1.4'

loop_
_geom_angle_atom_site_label_1
_geom_angle_atom_site_label_2
_geom_angle_atom_site_label_3
_geom_angle
_geom_angle_site_symmetry_1
_geom_angle_site_symmetry_3
N1 Zn1 Zn1 177.6(9) . 5_565
N1 Zn1 O2 100.0(7) . 5_565
N1 Zn1 O2 102.6(8) . 2
N1 Zn1 O1 98.8(8) . 6_565
N1 Zn1 O1 101.4(7) . .
N1A Zn1 Zn1 178.7(9) . 5_565
N1A Zn1 O2 101.5(7) . 5_565
N1A Zn1 O2 99.8(14) . 2
N1A Zn1 O1 99.9(7) . .
N1A Zn1 O1 101.5(14) . 6_565
O2 Zn1 Zn1 79.84(9) 2 5_565
O2 Zn1 Zn1 79.84(9) 5_565 5_565
O2 Zn1 O2 87.30(18) 5_565 2
O1 Zn1 Zn1 78.78(9) . 5_565
O1 Zn1 Zn1 78.78(9) 6_565 5_565
O1 Zn1 O2 88.62(13) 6_565 5_565
O1 Zn1 O2 88.62(13) . 2
O1 Zn1 O2 158.61(13) 6_565 2
O1 Zn1 O2 158.62(13) . 5_565
O1 Zn1 O1 87.56(18) 6_565 .
C11 N1 Zn1 123.7(12) . .
C11 N1 C15 115.6(10) . .
C15 N1 Zn1 120.3(12) . .
N1 C11 H11 117.5 . .
N1 C11 C12 124.9(12) . .
C12 C11 H11 117.5 . .
C11 C12 H12 119.7 . .
C13 C12 C11 120.6(14) . .
C13 C12 H12 119.7 . .
C12 C13 C14 115.9(11) . .
C12 C13 C16 119(2) . .
C14 C13 C16 125.1(18) . .
C13 C14 H14 120.7 . .
C15 C14 C13 118.6(13) . .
C15 C14 H14 120.7 . .
N1 C15 C14 123.4(12) . .
N1 C15 H15 118.3 . .
C14 C15 H15 118.3 . .
C13 C16 H16A 109.7 . .
C13 C16 H16B 109.7 . .
C13 C16 C17 110.0(17) . .
H16A C16 H16B 108.2 . .
C17 C16 H16A 109.7 . .
C17 C16 H16B 109.7 . .
C16 C17 H17A 110.2 . .
C16 C17 H17B 110.2 . .
H17A C17 H17B 108.5 . .
N2 C17 C16 107.4(14) . .
N2 C17 H17A 110.2 . .
N2 C17 H17B 110.2 . .
C17 N2 H2 118.2 . .
C21 N2 C17 123.5(14) . .
C21 N2 H2 118.2 . .
N2 C21 C22 121.6(15) . .
N2 C21 C26 124.2(14) . .
C22 C21 C26 114.2(13) . .
C21 C22 C23 120.8(15) . .
C21 C22 N3 115.6(15) . .
C23 C22 N3 123.6(15) . .
C22 C23 H23 118.9 . .
C22 C23 C24 122.1(16) . .
C24 C23 H23 118.9 . .
C23 C24 H24 120.2 . .
C25 C24 C23 119.5(18) . .
C25 C24 H24 120.2 . .
C24 C25 H25 117.7 . .
C24 C25 C26 124.6(17) . .
C26 C25 H25 117.7 . .
C21 C26 H26 120.7 . .
C25 C26 C21 118.6(14) . .
C25 C26 H26 120.7 . .
C11A N1A Zn1 122.2(16) . .
C11A N1A C15A 115.4(13) . .
C15A N1A Zn1 122.5(15) . .
N1A C11A H11A 118.0 . .
N1A C11A C12A 123.9(18) . .
C12A C11A H11A 118.0 . .
C11A C12A H12A 118.8 . .
C13A C12A C11A 122.3(18) . .
C13A C12A H12A 118.8 . .
C12A C13A C14A 115.6(14) . .
C12A C13A C16A 118(2) . .
C14A C13A C16A 127(2) . .
C13A C14A H14A 121.1 . .
C15A C14A C13A 117.8(18) . .
C15A C14A H14A 121.1 . .
N1A C15A C14A 124.8(17) . .
N1A C15A H15A 117.6 . .
C14A C15A H15A 117.6 . .
C13A C16A H16C 109.5 . .
C13A C16A H16D 109.5 . .
C13A C16A C17A 110.8(19) . .
H16C C16A H16D 108.1 . .
C17A C16A H16C 109.5 . .
C17A C16A H16D 109.5 . .
C16A C17A H17C 110.1 . .
C16A C17A H17D 110.1 . .
H17C C17A H17D 108.4 . .
N2A C17A C16A 108.0(17) . .
N2A C17A H17C 110.1 . .
N2A C17A H17D 110.1 . .
C17A N2A H2A 117.5 . .
C21A N2A C17A 125.0(18) . .
C21A N2A H2A 117.5 . .
N2A C21A C22A 126.0(18) . .
N2A C21A C26A 121.1(17) . .
C22A C21A C26A 112.9(16) . .
C21A C22A C23A 121.6(18) . .
C21A C22A N3A 113.8(18) . .
C23A C22A N3A 124.5(19) . .
C22A C23A H23A 119.0 . .
C22A C23A C24A 122(2) . .
C24A C23A H23A 119.0 . .
C23A C24A H24A 121.1 . .
C25A C24A C23A 118(2) . .
C25A C24A H24A 121.1 . .
C24A C25A H25A 117.0 . .
C24A C25A C26A 126(2) . .
C26A C25A H25A 117.0 . .
C21A C26A H26A 120.9 . .
C25A C26A C21A 118.2(17) . .
C25A C26A H26A 120.9 . .
C1 O2 Zn1 127.0(3) . 5_565
C1 O1 Zn1 128.8(3) . .
C4 C2 C1 121.7(4) 7_565 .
C4 C2 C3 118.4(4) 7_565 .
C3 C2 C1 119.8(4) . .
O2 C1 C2 116.7(4) . .
O1 C1 O2 125.6(4) . .
O1 C1 C2 117.7(3) . .
C2 C4 H4 119.3 7_565 .
C2 C4 C3 121.3(4) 7_565 .
C3 C4 H4 119.3 . .
C2 C3 H3 119.9 . .
C4 C3 C2 120.3(4) . .
C4 C3 H3 119.9 . .

loop_
_geom_bond_atom_site_label_1
_geom_bond_atom_site_label_2
_geom_bond_distance
_geom_bond_site_symmetry_2
Zn1 Zn1 2.9708(16) 5_565
Zn1 N1 2.016(6) .
Zn1 N1A 2.017(8) .
Zn1 O2 2.029(3) 2
Zn1 O2 2.029(3) 5_565
Zn1 O1 2.026(3) 6_565
Zn1 O1 2.026(3) .
N1 C11 1.311(18) .
N1 C15 1.329(19) .
C11 H11 0.9300 .
C11 C12 1.382(13) .
C12 H12 0.9300 .
C12 C13 1.31(2) .
C13 C14 1.44(3) .
C13 C16 1.507(12) .
C14 H14 0.9300 .
C14 C15 1.375(14) .
C15 H15 0.9300 .
C16 H16A 0.9700 .
C16 H16B 0.9700 .
C16 C17 1.532(12) .
C17 H17A 0.9700 .
C17 H17B 0.9700 .
C17 N2 1.512(16) .
N2 H2 0.8600 .
N2 C21 1.276(14) .
C21 C22 1.337(18) .
C21 C26 1.534(17) .
C22 C23 1.364(19) .
C22 N3 1.42(2) .
C23 H23 0.9300 .
C23 C24 1.38(2) .
C24 H24 0.9300 .
C24 C25 1.240(19) .
C25 H25 0.9300 .
C25 C26 1.324(17) .
C26 H26 0.9300 .
N1A C11A 1.312(19) .
N1A C15A 1.33(2) .
C11A H11A 0.9300 .
C11A C12A 1.381(15) .
C12A H12A 0.9300 .
C12A C13A 1.31(2) .
C13A C14A 1.44(3) .
C13A C16A 1.507(13) .
C14A H14A 0.9300 .
C14A C15A 1.376(15) .
C15A H15A 0.9300 .
C16A H16C 0.9700 .
C16A H16D 0.9700 .
C16A C17A 1.532(12) .
C17A H17C 0.9700 .
C17A H17D 0.9700 .
C17A N2A 1.513(17) .
N2A H2A 0.8600 .
N2A C21A 1.275(15) .
C21A C22A 1.340(19) .
C21A C26A 1.538(18) .
C22A C23A 1.37(2) .
C22A N3A 1.42(2) .
C23A H23A 0.9300 .
C23A C24A 1.38(2) .
C24A H24A 0.9300 .
C24A C25A 1.24(2) .
C25A H25A 0.9300 .
C25A C26A 1.324(18) .
C26A H26A 0.9300 .
O2 Zn1 2.029(3) 5_565
O2 C1 1.253(5) .
O1 C1 1.242(5) .
C2 C1 1.503(5) .
C2 C4 1.361(6) 7_565
C2 C3 1.385(5) .
C4 C2 1.361(6) 7_565
C4 H4 0.9300 .
C4 C3 1.367(6) .
C3 H3 0.9300 .
